data_1502253
loop_
_publ_author_name
'Chaiyaveij, Duangduan'
'Cleary, Leah'
'Batsanov, Andrei S.'
'Marder, Todd B.'
'Shea, Kenneth J.'
'Whiting, Andrew'

_publ_section_title
;
 Copper(II)-catalyzed room temperature aerobic oxidation of hydroxamic
 acids and hydrazides to acyl-nitroso and azo intermediates, and their
 Diels-Alder trapping.
;
_journal_issue 13
_journal_name_full 'Organic letters'
_journal_page_first 3442
_journal_page_last 3445
_journal_paper_doi 10.1021/ol201188d
_journal_volume 13
_journal_year 2011
_chemical_formula_moiety 'C24 H21 N O3'
_chemical_formula_sum 'C24 H21 N O3'
_chemical_formula_weight 371.42
_chemical_melting_point 406.7(5)
_chemical_name_systematic
;
 ? 
;
_space_group_crystal_system monoclinic
_space_group_IT_number 14
_space_group_name_Hall '-P 2ybc'
_space_group_name_H-M_alt 'P 1 21/c 1'
_symmetry_space_group_name_Hall '-P 2ybc'
_symmetry_space_group_name_H-M 'P 1 21/c 1'
_atom_sites_solution_hydrogens geom
_atom_sites_solution_primary direct
_atom_sites_solution_secondary difmap
_audit_creation_date 2011-04-06
_audit_creation_method
;
  Olex2 1.1-beta
  (compiled 2011.02.15 svn.r1672, GUI svn.r3494)
;
_cell_angle_alpha 90.00
_cell_angle_beta 90.566(7)
_cell_angle_gamma 90.00
_cell_formula_units_Z 4
_cell_length_a 8.3176(3)
_cell_length_b 16.6568(4)
_cell_length_c 13.6584(4)
_cell_measurement_reflns_used 6785
_cell_measurement_temperature 120
_cell_measurement_theta_max 29.94
_cell_measurement_theta_min 2.45
_cell_volume 1892.21(10)
_computing_cell_refinement 'SAINT v7.46A (Bruker, 2008)'
_computing_data_collection 'SMART v5.625 (Bruker, 2001)'
_computing_data_reduction 'SAINT v7.46A (Bruker, 2008)'
_computing_molecular_graphics
;
O. V. Dolomanov, L. J. Bourhis, R. J. Gildea, J. A. K. Howard and H. Puschmann,
OLEX2: a complete structure solution, refinement and analysis program.
J. Appl. Cryst. (2009). 42, 339-341.
;
_computing_publication_material
;
O. V. Dolomanov, L. J. Bourhis, R. J. Gildea, J. A. K. Howard and H. Puschmann,
OLEX2: a complete structure solution, refinement and analysis program.
J. Appl. Cryst. (2009). 42, 339-341.
;
_computing_structure_refinement 'A short history of SHELX (Sheldrick, 2008)/Bruker'
_computing_structure_solution 'A short history of SHELX (Sheldrick, 2008)/Bruker'
_diffrn_ambient_temperature 120
_diffrn_detector_area_resol_mean 5.6
_diffrn_measured_fraction_theta_full 0.999
_diffrn_measured_fraction_theta_max 0.999
_diffrn_measurement_device_type 'Bruker SMART 6000 CCD area detector'
_diffrn_measurement_method '\w scans'
_diffrn_orient_matrix_UB_11 0.002088
_diffrn_orient_matrix_UB_12 0.039321
_diffrn_orient_matrix_UB_13 0.055321
_diffrn_orient_matrix_UB_21 0.000572
_diffrn_orient_matrix_UB_22 0.045346
_diffrn_orient_matrix_UB_23 -0.047955
_diffrn_orient_matrix_UB_31 -0.120208
_diffrn_orient_matrix_UB_32 0.000887
_diffrn_orient_matrix_UB_33 0.000044
_diffrn_radiation_monochromator graphite
_diffrn_radiation_type MoK\a
_diffrn_radiation_wavelength 0.71073
_diffrn_reflns_av_R_equivalents 0.0309
_diffrn_reflns_av_unetI/netI 0.0239
_diffrn_reflns_limit_h_max 10
_diffrn_reflns_limit_h_min -10
_diffrn_reflns_limit_k_max 21
_diffrn_reflns_limit_k_min -21
_diffrn_reflns_limit_l_max 17
_diffrn_reflns_limit_l_min -17
_diffrn_reflns_number 21447
_diffrn_reflns_theta_full 27.50
_diffrn_reflns_theta_max 27.50
_diffrn_reflns_theta_min 2.45
_diffrn_source 'fine-focus sealed tube'
_diffrn_source_current 35.0
_diffrn_source_power 1.75
_diffrn_source_target Mo
_diffrn_source_voltage 50.0
_diffrn_standards_number 0
_exptl_absorpt_coefficient_mu 0.086
_exptl_absorpt_correction_type none
_exptl_crystal_colour colourless
_exptl_crystal_colour_primary colourless
_exptl_crystal_density_diffrn 1.304
_exptl_crystal_density_method 'not measured'
_exptl_crystal_description prism
_exptl_crystal_F_000 784
_exptl_crystal_size_max 0.6
_exptl_crystal_size_mid 0.08
_exptl_crystal_size_min 0.07
_refine_diff_density_max 0.306
_refine_diff_density_min -0.192
_refine_diff_density_rms 0.042
_refine_ls_extinction_method none
_refine_ls_goodness_of_fit_ref 1.024
_refine_ls_hydrogen_treatment refall
_refine_ls_matrix_type full
_refine_ls_number_parameters 337
_refine_ls_number_reflns 4332
_refine_ls_number_restraints 0
_refine_ls_restrained_S_all 1.024
_refine_ls_R_factor_all 0.0503
_refine_ls_R_factor_gt 0.0390
_refine_ls_shift/su_max 0.001
_refine_ls_shift/su_mean 0.000
_refine_ls_structure_factor_coef Fsqd
_refine_ls_weighting_details 'calc w=1/[\s^2^(Fo^2^)+(0.0505P)^2^+0.7124P] where P=(Fo^2^+2Fc^2^)/3'
_refine_ls_weighting_scheme calc
_refine_ls_wR_factor_gt 0.0968
_refine_ls_wR_factor_ref 0.1061
_reflns_number_gt 3519
_reflns_number_total 4332
_reflns_threshold_expression I>2\s(I)
_cod_data_source_file ol201188d_si_001.cif
_cod_data_source_block 4f
_cod_depositor_comments
;
The following automatic conversions were performed:

'_diffrn_source_target' value 'MO' changed to 'Mo' according to
/home/saulius/struct/CIF-dictionaries/cif_core.dic dictionary named
'cif_core.dic' version 2.4.1 from 2010-06-29.

Automatic conversion script
Id: cif_fix_values 1715 2011-07-08 13:25:40Z adriana 
;
_cod_original_cell_volume 1892.2(1)
_cod_database_code 1502253

loop_
_space_group_symop_id
_space_group_symop_operation_xyz
1 'x, y, z'
2 '-x, y+1/2, -z+1/2'
3 '-x, -y, -z'
4 'x, -y-1/2, z-1/2'

loop_
_atom_site_label
_atom_site_type_symbol
_atom_site_fract_x
_atom_site_fract_y
_atom_site_fract_z
_atom_site_U_iso_or_equiv
_atom_site_adp_type
_atom_site_occupancy
_atom_site_symmetry_multiplicity
_atom_site_calc_flag
O1 O 0.25469(12) 0.56511(5) 0.19198(7) 0.0280(2) Uani 1 1 d
O2 O 0.36897(10) 0.43314(5) 0.15288(6) 0.0225(2) Uani 1 1 d
O3 O 0.25234(11) 0.54477(5) 0.35518(6) 0.0253(2) Uani 1 1 d
N N 0.30026(12) 0.44052(6) 0.24892(7) 0.0192(2) Uani 1 1 d
C1 C 0.51544(15) 0.38225(7) 0.15399(9) 0.0217(3) Uani 1 1 d
C2 C 0.27360(14) 0.52071(7) 0.27267(9) 0.0200(2) Uani 1 1 d
C3 C 0.1882(2) 0.64482(8) 0.20751(10) 0.0309(3) Uani 1 1 d
H3A H 0.109(2) 0.6428(11) 0.2638(13) 0.043(5) Uiso 1 1 d
H3B H 0.276(2) 0.6809(10) 0.2276(12) 0.037(4) Uiso 1 1 d
C4 C 0.37662(14) 0.38392(7) 0.32252(8) 0.0187(2) Uani 1 1 d
C5 C 0.55173(14) 0.41037(7) 0.32789(9) 0.0192(2) Uani 1 1 d
C6 C 0.62464(14) 0.41153(7) 0.23559(9) 0.0207(2) Uani 1 1 d
C7 C 0.45540(15) 0.29996(7) 0.18319(9) 0.0209(2) Uani 1 1 d
C8 C 0.37402(14) 0.30174(7) 0.27241(9) 0.0202(2) Uani 1 1 d
C9 C 0.11237(15) 0.67045(8) 0.11229(9) 0.0225(3) Uani 1 1 d
C10 C 0.01015(16) 0.61875(9) 0.06079(10) 0.0283(3) Uani 1 1 d
H10 H -0.010(2) 0.5642(10) 0.0870(12) 0.037(4) Uiso 1 1 d
C11 C -0.06053(18) 0.64357(10) -0.02652(11) 0.0359(3) Uani 1 1 d
H11 H -0.129(2) 0.6077(11) -0.0614(13) 0.045(5) Uiso 1 1 d
C12 C -0.03001(19) 0.71944(10) -0.06322(11) 0.0379(4) Uani 1 1 d
H12 H -0.078(2) 0.7367(11) -0.1234(13) 0.045(5) Uiso 1 1 d
C13 C 0.07031(19) 0.77086(9) -0.01251(11) 0.0337(3) Uani 1 1 d
H13 H 0.095(2) 0.8241(12) -0.0390(13) 0.050(5) Uiso 1 1 d
C14 C 0.14126(16) 0.74654(8) 0.07538(10) 0.0260(3) Uani 1 1 d
H14 H 0.211(2) 0.7833(10) 0.1121(12) 0.033(4) Uiso 1 1 d
C15 C 0.57981(18) 0.38975(9) 0.05160(10) 0.0289(3) Uani 1 1 d
H15A H 0.497(2) 0.3712(10) 0.0033(12) 0.035(4) Uiso 1 1 d
H15B H 0.673(2) 0.3548(10) 0.0447(12) 0.038(4) Uiso 1 1 d
H15C H 0.609(2) 0.4467(10) 0.0382(12) 0.037(4) Uiso 1 1 d
C16 C 0.78373(16) 0.43562(8) 0.22677(11) 0.0267(3) Uani 1 1 d
H16 H 0.8332(18) 0.4358(9) 0.1627(11) 0.026(4) Uiso 1 1 d
C17 C 0.86896(16) 0.45826(8) 0.31078(11) 0.0297(3) Uani 1 1 d
H17 H 0.980(2) 0.4749(10) 0.3057(11) 0.035(4) Uiso 1 1 d
C18 C 0.79716(16) 0.45722(8) 0.40133(11) 0.0276(3) Uani 1 1 d
H18 H 0.8574(19) 0.4725(9) 0.4599(11) 0.029(4) Uiso 1 1 d
C19 C 0.63673(15) 0.43371(7) 0.41087(10) 0.0225(3) Uani 1 1 d
H19 H 0.5839(19) 0.4328(9) 0.4766(12) 0.029(4) Uiso 1 1 d
C20 C 0.47192(16) 0.22857(8) 0.13207(10) 0.0263(3) Uani 1 1 d
H20 H 0.5331(19) 0.2276(9) 0.0713(12) 0.030(4) Uiso 1 1 d
C21 C 0.40542(17) 0.15873(8) 0.17042(11) 0.0301(3) Uani 1 1 d
H21 H 0.417(2) 0.1079(10) 0.1364(12) 0.034(4) Uiso 1 1 d
C22 C 0.32197(17) 0.16085(8) 0.25747(11) 0.0301(3) Uani 1 1 d
H22 H 0.275(2) 0.1127(10) 0.2824(12) 0.033(4) Uiso 1 1 d
C23 C 0.30521(16) 0.23261(8) 0.30947(10) 0.0258(3) Uani 1 1 d
H23 H 0.2476(19) 0.2321(9) 0.3716(12) 0.031(4) Uiso 1 1 d
C24 C 0.28672(16) 0.38327(8) 0.41839(9) 0.0232(3) Uani 1 1 d
H24A H 0.169(2) 0.3729(10) 0.4061(11) 0.030(4) Uiso 1 1 d
H24B H 0.3267(18) 0.3386(9) 0.4590(11) 0.026(4) Uiso 1 1 d
H24C H 0.2989(19) 0.4348(10) 0.4548(12) 0.031(4) Uiso 1 1 d

loop_
_atom_site_aniso_label
_atom_site_aniso_U_11
_atom_site_aniso_U_22
_atom_site_aniso_U_33
_atom_site_aniso_U_23
_atom_site_aniso_U_13
_atom_site_aniso_U_12
O1 0.0399(5) 0.0215(5) 0.0224(5) 0.0021(4) 0.0005(4) 0.0090(4)
O2 0.0247(4) 0.0259(5) 0.0169(4) 0.0002(3) 0.0011(3) 0.0059(4)
O3 0.0320(5) 0.0226(4) 0.0211(5) -0.0016(4) -0.0010(4) 0.0011(4)
N 0.0192(5) 0.0220(5) 0.0163(5) -0.0007(4) 0.0004(4) 0.0024(4)
C1 0.0213(6) 0.0222(6) 0.0215(6) -0.0013(5) 0.0016(5) 0.0026(5)
C2 0.0163(5) 0.0221(6) 0.0216(6) 0.0001(5) -0.0021(4) -0.0006(4)
C3 0.0468(9) 0.0203(6) 0.0256(7) -0.0014(5) -0.0059(6) 0.0087(6)
C4 0.0190(6) 0.0188(6) 0.0182(6) 0.0006(4) -0.0011(4) 0.0010(4)
C5 0.0180(6) 0.0154(5) 0.0244(6) -0.0002(4) -0.0013(4) 0.0020(4)
C6 0.0200(6) 0.0171(5) 0.0248(6) -0.0006(5) 0.0007(5) 0.0019(4)
C7 0.0201(6) 0.0207(6) 0.0218(6) -0.0019(5) -0.0035(5) 0.0012(5)
C8 0.0185(6) 0.0203(6) 0.0218(6) -0.0010(5) -0.0041(4) -0.0002(4)
C9 0.0240(6) 0.0221(6) 0.0214(6) -0.0011(5) 0.0009(5) 0.0036(5)
C10 0.0260(7) 0.0272(7) 0.0319(7) -0.0044(6) 0.0041(5) -0.0028(5)
C11 0.0248(7) 0.0466(9) 0.0361(8) -0.0145(7) -0.0054(6) 0.0033(6)
C12 0.0402(8) 0.0478(9) 0.0255(7) -0.0033(6) -0.0073(6) 0.0196(7)
C13 0.0437(8) 0.0290(7) 0.0286(7) 0.0039(6) 0.0028(6) 0.0114(6)
C14 0.0285(7) 0.0216(6) 0.0280(7) -0.0016(5) 0.0006(5) 0.0025(5)
C15 0.0333(7) 0.0311(7) 0.0223(6) -0.0005(5) 0.0068(5) 0.0034(6)
C16 0.0217(6) 0.0221(6) 0.0365(8) 0.0007(5) 0.0047(5) 0.0011(5)
C17 0.0168(6) 0.0242(6) 0.0482(9) -0.0021(6) -0.0012(6) -0.0012(5)
C18 0.0234(6) 0.0208(6) 0.0384(8) -0.0056(5) -0.0088(6) 0.0019(5)
C19 0.0234(6) 0.0181(6) 0.0259(6) -0.0024(5) -0.0038(5) 0.0033(5)
C20 0.0265(6) 0.0271(7) 0.0251(7) -0.0052(5) -0.0045(5) 0.0030(5)
C21 0.0343(7) 0.0213(6) 0.0343(7) -0.0065(6) -0.0084(6) 0.0022(5)
C22 0.0329(7) 0.0207(6) 0.0365(8) 0.0012(6) -0.0062(6) -0.0042(5)
C23 0.0259(6) 0.0235(6) 0.0279(7) 0.0012(5) -0.0026(5) -0.0029(5)
C24 0.0252(6) 0.0236(6) 0.0207(6) 0.0017(5) 0.0024(5) 0.0012(5)

loop_
_atom_type_symbol
_atom_type_description
_atom_type_scat_dispersion_real
_atom_type_scat_dispersion_imag
_atom_type_scat_source
C C 0.0033 0.0016 'International Tables Vol C Tables 4.2.6.8 and 6.1.1.4'
H H 0.0000 0.0000 'International Tables Vol C Tables 4.2.6.8 and 6.1.1.4'
N N 0.0061 0.0033 'International Tables Vol C Tables 4.2.6.8 and 6.1.1.4'
O O 0.0106 0.0060 'International Tables Vol C Tables 4.2.6.8 and 6.1.1.4'

loop_
_exptl_crystal_face_index_h
_exptl_crystal_face_index_k
_exptl_crystal_face_index_l
_exptl_crystal_face_perp_dist
0.00 -3.00 -2.00 0.0400
0.00 3.00 2.00 0.0400
0.00 -3.00 2.00 0.0350
0.00 3.00 -2.00 0.0350
1.00 0.00 0.00 0.3000
-1.00 0.00 0.00 0.3000
-1.00 0.00 3.00 0.1500

loop_
_geom_angle_atom_site_label_1
_geom_angle_atom_site_label_2
_geom_angle_atom_site_label_3
_geom_angle
C2 O1 C3 115.28(10)
N O2 C1 111.85(8)
O2 N C4 112.57(8)
C2 N O2 111.06(9)
C2 N C4 120.62(10)
O2 C1 C6 108.09(9)
O2 C1 C7 104.30(9)
O2 C1 C15 104.02(10)
C6 C1 C7 107.17(10)
C15 C1 C6 116.16(11)
C15 C1 C7 116.14(11)
O1 C2 N 110.89(10)
O3 C2 O1 124.61(11)
O3 C2 N 124.01(11)
O1 C3 H3A 109.2(10)
O1 C3 H3B 108.5(10)
O1 C3 C9 106.87(10)
H3A C3 H3B 107.0(14)
C9 C3 H3A 113.2(10)
C9 C3 H3B 111.9(10)
N C4 C5 104.29(9)
N C4 C8 104.84(9)
N C4 C24 111.80(10)
C5 C4 C8 106.83(9)
C24 C4 C5 116.14(10)
C24 C4 C8 112.04(10)
C6 C5 C4 112.46(10)
C19 C5 C4 126.92(11)
C19 C5 C6 120.59(11)
C5 C6 C1 113.31(10)
C16 C6 C1 126.52(12)
C16 C6 C5 120.13(12)
C8 C7 C1 111.95(10)
C20 C7 C1 127.54(12)
C20 C7 C8 120.50(12)
C7 C8 C4 113.78(10)
C23 C8 C4 125.79(11)
C23 C8 C7 120.39(12)
C10 C9 C3 120.64(12)
C14 C9 C3 120.14(12)
C14 C9 C10 119.21(12)
C9 C10 H10 119.1(10)
C11 C10 C9 120.01(13)
C11 C10 H10 120.9(10)
C10 C11 H11 119.4(11)
C12 C11 C10 120.39(14)
C12 C11 H11 120.2(11)
C11 C12 H12 120.7(11)
C13 C12 C11 119.85(14)
C13 C12 H12 119.5(11)
C12 C13 H13 120.4(11)
C12 C13 C14 120.13(14)
C14 C13 H13 119.5(11)
C9 C14 C13 120.40(13)
C9 C14 H14 119.3(10)
C13 C14 H14 120.3(10)
C1 C15 H15A 109.8(10)
C1 C15 H15B 109.3(10)
C1 C15 H15C 109.8(10)
H15A C15 H15B 107.2(14)
H15A C15 H15C 109.9(13)
H15B C15 H15C 110.8(14)
C6 C16 H16 119.5(9)
C6 C16 C17 118.92(13)
C17 C16 H16 121.6(9)
C16 C17 H17 119.7(10)
C18 C17 C16 120.89(12)
C18 C17 H17 119.4(10)
C17 C18 H18 120.6(9)
C17 C18 C19 120.62(12)
C19 C18 H18 118.7(9)
C5 C19 C18 118.83(12)
C5 C19 H19 120.2(9)
C18 C19 H19 121.0(9)
C7 C20 H20 119.7(9)
C7 C20 C21 119.04(13)
C21 C20 H20 121.2(9)
C20 C21 H21 120.4(10)
C22 C21 C20 120.44(12)
C22 C21 H21 119.1(10)
C21 C22 H22 119.6(10)
C21 C22 C23 120.79(13)
C23 C22 H22 119.6(10)
C8 C23 C22 118.81(13)
C8 C23 H23 122.1(9)
C22 C23 H23 119.1(9)
C4 C24 H24A 110.2(9)
C4 C24 H24B 109.0(9)
C4 C24 H24C 112.1(9)
H24A C24 H24B 106.7(13)
H24A C24 H24C 108.9(13)
H24B C24 H24C 109.8(12)

loop_
_geom_bond_atom_site_label_1
_geom_bond_atom_site_label_2
_geom_bond_distance
O1 C2 1.3352(15)
O1 C3 1.4548(16)
O2 N 1.4413(13)
O2 C1 1.4841(14)
O3 C2 1.2106(15)
N C2 1.3928(15)
N C4 1.5133(15)
C1 C6 1.5117(17)
C1 C7 1.5136(17)
C1 C15 1.5075(18)
C3 H3A 1.017(18)
C3 H3B 0.980(18)
C3 C9 1.5016(18)
C4 C5 1.5227(16)
C4 C8 1.5306(17)
C4 C24 1.5144(17)
C5 C6 1.4044(17)
C5 C19 1.3855(17)
C6 C16 1.3892(17)
C7 C8 1.4001(17)
C7 C20 1.3865(17)
C8 C23 1.3839(18)
C9 C10 1.3955(18)
C9 C14 1.3860(18)
C10 H10 0.991(17)
C10 C11 1.387(2)
C11 H11 0.952(19)
C11 C12 1.384(2)
C12 H12 0.954(18)
C12 C13 1.378(2)
C13 H13 0.980(19)
C13 C14 1.393(2)
C14 H14 0.978(17)
C15 H15A 0.999(17)
C15 H15B 0.975(18)
C15 H15C 0.996(17)
C16 H16 0.971(16)
C16 C17 1.395(2)
C17 H17 0.964(17)
C17 C18 1.379(2)
C18 H18 0.974(16)
C18 C19 1.3980(19)
C19 H19 1.004(16)
C20 H20 0.977(16)
C20 C21 1.393(2)
C21 H21 0.971(17)
C21 C22 1.383(2)
C22 H22 0.956(17)
C22 C23 1.3980(19)
C23 H23 0.978(16)
C24 H24A 1.004(16)
C24 H24B 0.984(16)
C24 H24C 0.997(16)
